data_7706474
loop_
_publ_author_name
'Grass, Amanda'
'Kulathungage, Lakshani Wathsala'
'Wannipurage, Duleeka'
'Yousif, Maryam'
'Ward, Cassandra L.'
'Groysman, Stanislav'

_publ_section_title
;
 Synthesis, characterization, and alkoxide transfer reactivity of dimeric
 Tl<sub>2</sub>(OR)<sub>2</sub> complexes.
;
_journal_issue 7
_journal_name_full 'Dalton transactions (Cambridge, England : 2003)'
_journal_page_first 2501
_journal_page_last 2509
_journal_paper_doi 10.1039/d0dt03917a
_journal_volume 50
_journal_year 2021
_chemical_formula_moiety 'C42 H70 Li2 O4'
_chemical_formula_sum 'C42 H70 Li2 O4'
_chemical_formula_weight 652.86
_space_group_crystal_system monoclinic
_space_group_IT_number 14
_space_group_name_Hall '-P 2ybc'
_space_group_name_H-M_alt 'P 1 21/c 1'
_atom_sites_solution_hydrogens geom
_audit_creation_date 2020-12-28
_audit_creation_method
;
Olex2 1.3
(compiled 2020.11.12 svn.r5f609507 for OlexSys, GUI svn.r6226)
;
_audit_update_record
;
2021-01-05 deposited with the CCDC.	2021-01-19 downloaded from the CCDC.
;
_cell_angle_alpha 90
_cell_angle_beta 93.335(5)
_cell_angle_gamma 90
_cell_formula_units_Z 4
_cell_length_a 11.9523(13)
_cell_length_b 21.215(3)
_cell_length_c 15.9314(18)
_cell_measurement_reflns_used 9624
_cell_measurement_temperature 100(2)
_cell_measurement_theta_max 27.92
_cell_measurement_theta_min 1.60
_cell_volume 4032.9(9)
_computing_molecular_graphics 'Olex2 1.3 (Dolomanov et al., 2009)'
_computing_publication_material 'Olex2 1.3 (Dolomanov et al., 2009)'
_computing_structure_refinement 'SHELXL 2018/3 (Sheldrick, 2015)'
_computing_structure_solution 'SHELXS-97 (Sheldrick, 1990)'
_diffrn_ambient_temperature 100(2)
_diffrn_measured_fraction_theta_full 1.000
_diffrn_measured_fraction_theta_max 1.000
_diffrn_measurement_device_type 'Bruker Apex2'
_diffrn_radiation_type MoK\a
_diffrn_radiation_wavelength 0.71073
_diffrn_reflns_av_R_equivalents 0.0422
_diffrn_reflns_av_unetI/netI 0.0279
_diffrn_reflns_Laue_measured_fraction_full 1.000
_diffrn_reflns_Laue_measured_fraction_max 1.000
_diffrn_reflns_limit_h_max 14
_diffrn_reflns_limit_h_min -14
_diffrn_reflns_limit_k_max 25
_diffrn_reflns_limit_k_min -26
_diffrn_reflns_limit_l_max 19
_diffrn_reflns_limit_l_min -19
_diffrn_reflns_number 69502
_diffrn_reflns_point_group_measured_fraction_full 1.000
_diffrn_reflns_point_group_measured_fraction_max 1.000
_diffrn_reflns_theta_full 25.242
_diffrn_reflns_theta_max 26.020
_diffrn_reflns_theta_min 1.600
_exptl_absorpt_coefficient_mu 0.066
_exptl_absorpt_correction_T_max 0.9902
_exptl_absorpt_correction_T_min 0.9838
_exptl_absorpt_correction_type empirical
_exptl_absorpt_process_details SADABS
_exptl_crystal_colour colorless
_exptl_crystal_density_diffrn 1.075
_exptl_crystal_density_method 'not measured'
_exptl_crystal_description prism
_exptl_crystal_F_000 1440
_exptl_crystal_size_max 0.25
_exptl_crystal_size_mid 0.15
_exptl_crystal_size_min 0.15
_refine_diff_density_max 0.269
_refine_diff_density_min -0.219
_refine_diff_density_rms 0.039
_refine_ls_extinction_method none
_refine_ls_goodness_of_fit_ref 1.034
_refine_ls_hydrogen_treatment constr
_refine_ls_matrix_type full
_refine_ls_number_parameters 458
_refine_ls_number_reflns 7956
_refine_ls_number_restraints 0
_refine_ls_restrained_S_all 1.034
_refine_ls_R_factor_all 0.0589
_refine_ls_R_factor_gt 0.0422
_refine_ls_shift/su_max 0.000
_refine_ls_shift/su_mean 0.000
_refine_ls_structure_factor_coef Fsqd
_refine_ls_weighting_details 'w=1/[\s^2^(Fo^2^)+(0.0477P)^2^+1.7617P] where P=(Fo^2^+2Fc^2^)/3'
_refine_ls_weighting_scheme calc
_refine_ls_wR_factor_gt 0.1027
_refine_ls_wR_factor_ref 0.1126
_reflns_Friedel_coverage 0.000
_reflns_number_gt 6233
_reflns_number_total 7956
_reflns_threshold_expression 'I > 2\s(I)'
_cod_data_source_file d0dt03917a2.cif
_cod_data_source_block sg201_0m
_cod_depositor_comments 'Adding full bibliography for 7706467--7706474.cif.'
_cod_database_code 7706474
_shelx_shelxl_version_number 2018/3
_shelx_space_group_comment
;
The symmetry employed for this shelxl refinement is uniquely defined
by the following loop, which should always be used as a source of
symmetry information in preference to the above space-group names.
They are only intended as comments.
;
_shelx_estimated_absorpt_t_max 0.990
_shelx_estimated_absorpt_t_min 0.984
_olex2_refinement_description
;
1. Fixed Uiso
 At 1.2 times of:
  All C(H) groups, All C(H,H) groups, All C(H,H,H,H) groups
 At 1.5 times of:
  All C(H,H,H) groups
2. Others
 Fixed Sof: H32A(0.5) H32B(0.5) H32C(0.5) H32D(0.5) C60(0.5) H60A(0.5)
 H60B(0.5) C61(0.5) H61A(0.5) H61B(0.5)
3.a Secondary CH2 refined with riding coordinates:
 C26(H26A,H26B), C27(H27A,H27B), C28(H28A,H28B), C29(H29A,H29B), C30(H30A,
 H30B), C31(H31A,H31B), C32(H32A,H32B), C32(H32C,H32D), C60(H60A,H60B),
 C61(H61A,H61B)
3.b Aromatic/amide H refined with riding coordinates:
 C3(H3), C8(H8), C10(H10), C13(H13), C18(H18), C21(H21)
3.c Idealised Me refined as rotating group:
 C1(H1A,H1B,H1C), C11(H11A,H11B,H11C), C15(H15A,H15B,H15C), C16(H16A,H16B,
 H16C), C17(H17A,H17B,H17C), C20(H20A,H20B,H20C), C23(H23A,H23B,H23C), C24(H24A,
 H24B,H24C), C25(H25A,H25B,H25C), C35(H35A,H35B,H35C), C36(H36A,H36B,H36C),
 C37(H37A,H37B,H37C), C39(H39A,H39B,H39C), C40(H40A,H40B,H40C), C41(H41A,H41B,
 H41C), C42(H42A,H42B,H42C)
;
_olex2_submission_special_instructions 'No special instructions were received'

loop_
_space_group_symop_operation_xyz
'x, y, z'
'-x, y+1/2, -z+1/2'
'-x, -y, -z'
'x, -y-1/2, z-1/2'

loop_
_atom_site_label
_atom_site_type_symbol
_atom_site_fract_x
_atom_site_fract_y
_atom_site_fract_z
_atom_site_U_iso_or_equiv
_atom_site_adp_type
_atom_site_occupancy
_atom_site_site_symmetry_order
_atom_site_calc_flag
_atom_site_refinement_flags_posn
_atom_site_refinement_flags_adp
_atom_site_refinement_flags_occupancy
_atom_site_disorder_assembly
_atom_site_disorder_group
O1 O 0.28828(7) 0.08898(4) 0.23260(6) 0.0168(2) Uani 1 1 d . . . . .
O2 O 0.19901(7) 0.20605(4) 0.26988(6) 0.0176(2) Uani 1 1 d . . . . .
O3 O 0.01222(8) 0.09333(5) 0.17886(6) 0.0242(2) Uani 1 1 d . . . . .
O4 O 0.48071(8) 0.21248(5) 0.24220(6) 0.0258(2) Uani 1 1 d . . . . .
C1 C 0.47664(15) 0.13877(8) 0.51069(10) 0.0322(4) Uani 1 1 d . . . . .
H1A H 0.527767 0.174521 0.505774 0.048 Uiso 1 1 calc R U . . .
H1B H 0.489238 0.119379 0.566269 0.048 Uiso 1 1 calc R U . . .
H1C H 0.398999 0.153584 0.503611 0.048 Uiso 1 1 calc R U . . .
C2 C 0.49806(12) 0.09075(7) 0.44355(9) 0.0230(3) Uani 1 1 d . . . . .
C3 C 0.42201(11) 0.08202(6) 0.37516(8) 0.0191(3) Uani 1 1 d . . . . .
H3 H 0.355692 0.106788 0.371609 0.023 Uiso 1 1 calc R U . . .
C4 C 0.43892(11) 0.03830(6) 0.31129(8) 0.0182(3) Uani 1 1 d . . . . .
C5 C 0.34924(11) 0.03338(6) 0.23638(8) 0.0170(3) Uani 1 1 d . . . . .
C6 C 0.13831(11) 0.25821(6) 0.29355(8) 0.0177(3) Uani 1 1 d . . . . .
C7 C 0.04387(11) 0.23516(6) 0.35062(8) 0.0186(3) Uani 1 1 d . . . . .
C8 C -0.04642(12) 0.27221(7) 0.37352(9) 0.0222(3) Uani 1 1 d . . . . .
H8 H -0.052486 0.314251 0.353230 0.027 Uiso 1 1 calc R U . . .
C9 C -0.12764(12) 0.24952(7) 0.42504(9) 0.0252(3) Uani 1 1 d . . . . .
C10 C -0.11971(12) 0.18772(7) 0.45416(9) 0.0267(3) Uani 1 1 d . . . . .
H10 H -0.175696 0.171560 0.488242 0.032 Uiso 1 1 calc R U . . .
C11 C -0.01957(15) 0.08308(7) 0.46742(10) 0.0327(4) Uani 1 1 d . . . . .
H11A H 0.050066 0.079433 0.502719 0.049 Uiso 1 1 calc R U . . .
H11B H -0.017724 0.053515 0.420252 0.049 Uiso 1 1 calc R U . . .
H11C H -0.083480 0.073154 0.500935 0.049 Uiso 1 1 calc R U . . .
C12 C -0.03122(12) 0.14953(7) 0.43407(9) 0.0238(3) Uani 1 1 d . . . . .
C13 C 0.04971(12) 0.17424(7) 0.38286(8) 0.0201(3) Uani 1 1 d . . . . .
H13 H 0.111031 0.148293 0.369651 0.024 Uiso 1 1 calc R U . . .
C14 C 0.26651(12) -0.02362(6) 0.25808(9) 0.0206(3) Uani 1 1 d . . . . .
C15 C 0.19976(12) -0.00414(7) 0.33391(9) 0.0247(3) Uani 1 1 d . . . . .
H15A H 0.150330 -0.038783 0.348649 0.037 Uiso 1 1 calc R U . . .
H15B H 0.154642 0.033271 0.319283 0.037 Uiso 1 1 calc R U . . .
H15C H 0.251880 0.005462 0.381966 0.037 Uiso 1 1 calc R U . . .
C16 C 0.32421(14) -0.08626(7) 0.28375(10) 0.0291(3) Uani 1 1 d . . . . .
H16A H 0.373746 -0.079626 0.334174 0.044 Uiso 1 1 calc R U . . .
H16B H 0.368340 -0.101239 0.237783 0.044 Uiso 1 1 calc R U . . .
H16C H 0.267227 -0.117734 0.295604 0.044 Uiso 1 1 calc R U . . .
C17 C 0.17990(12) -0.03694(7) 0.18539(10) 0.0257(3) Uani 1 1 d . . . . .
H17A H 0.121896 -0.065196 0.204788 0.039 Uiso 1 1 calc R U . . .
H17B H 0.217050 -0.056902 0.139016 0.039 Uiso 1 1 calc R U . . .
H17C H 0.145432 0.002757 0.165922 0.039 Uiso 1 1 calc R U . . .
C18 C 0.59531(12) 0.05486(7) 0.44890(9) 0.0249(3) Uani 1 1 d . . . . .
H18 H 0.648889 0.061103 0.494556 0.030 Uiso 1 1 calc R U . . .
C19 C 0.61507(12) 0.00983(7) 0.38805(9) 0.0251(3) Uani 1 1 d . . . . .
C20 C 0.72076(13) -0.02943(9) 0.39444(11) 0.0362(4) Uani 1 1 d . . . . .
H20A H 0.780104 -0.007629 0.365950 0.054 Uiso 1 1 calc R U . . .
H20B H 0.706177 -0.070457 0.367736 0.054 Uiso 1 1 calc R U . . .
H20C H 0.744523 -0.035649 0.453773 0.054 Uiso 1 1 calc R U . . .
C21 C 0.53633(12) 0.00177(7) 0.32109(9) 0.0228(3) Uani 1 1 d . . . . .
H21 H 0.549182 -0.029766 0.280423 0.027 Uiso 1 1 calc R U . . .
C22 C 0.40776(11) 0.02682(7) 0.14730(9) 0.0200(3) Uani 1 1 d . . . . .
C23 C 0.32779(12) 0.05150(7) 0.07495(9) 0.0240(3) Uani 1 1 d . . . . .
H23A H 0.306993 0.095204 0.086493 0.036 Uiso 1 1 calc R U . . .
H23B H 0.260188 0.025294 0.070493 0.036 Uiso 1 1 calc R U . . .
H23C H 0.365474 0.049670 0.021998 0.036 Uiso 1 1 calc R U . . .
C24 C 0.51036(12) 0.07057(7) 0.14750(9) 0.0251(3) Uani 1 1 d . . . . .
H24A H 0.534994 0.074589 0.090141 0.038 Uiso 1 1 calc R U . . .
H24B H 0.571245 0.052788 0.183976 0.038 Uiso 1 1 calc R U . . .
H24C H 0.490218 0.112230 0.168521 0.038 Uiso 1 1 calc R U . . .
C25 C 0.44651(13) -0.03911(7) 0.12043(9) 0.0271(3) Uani 1 1 d . . . . .
H25A H 0.381304 -0.066907 0.112247 0.041 Uiso 1 1 calc R U . . .
H25B H 0.498471 -0.056580 0.164272 0.041 Uiso 1 1 calc R U . . .
H25C H 0.484400 -0.035747 0.067690 0.041 Uiso 1 1 calc R U . . .
C26 C -0.00691(13) 0.09025(8) 0.08858(10) 0.0300(4) Uani 1 1 d . . . . .
H26A H 0.061934 0.076736 0.061931 0.036 Uiso 1 1 calc R U . . .
H26B H -0.030131 0.131895 0.065586 0.036 Uiso 1 1 calc R U . . .
C27 C -0.09865(15) 0.04271(9) 0.07311(12) 0.0421(4) Uani 1 1 d . . . . .
H27A H -0.068439 -0.000723 0.072268 0.051 Uiso 1 1 calc R U . . .
H27B H -0.142271 0.051082 0.019540 0.051 Uiso 1 1 calc R U . . .
C28 C -0.16907(14) 0.05299(10) 0.14803(13) 0.0456(5) Uani 1 1 d . . . . .
H28A H -0.220033 0.089454 0.138947 0.055 Uiso 1 1 calc R U . . .
H28B H -0.213814 0.015061 0.159763 0.055 Uiso 1 1 calc R U . . .
C29 C -0.08142(13) 0.06570(8) 0.21857(11) 0.0338(4) Uani 1 1 d . . . . .
H29A H -0.110795 0.095114 0.260218 0.041 Uiso 1 1 calc R U . . .
H29B H -0.058819 0.026013 0.247519 0.041 Uiso 1 1 calc R U . . .
C30 C 0.50937(13) 0.24627(8) 0.16828(10) 0.0313(4) Uani 1 1 d . . . . .
H30A H 0.496226 0.292013 0.175053 0.038 Uiso 1 1 calc R U . . .
H30B H 0.464062 0.231177 0.118281 0.038 Uiso 1 1 calc R U . . .
C31 C 0.63260(13) 0.23309(8) 0.15918(10) 0.0327(4) Uani 1 1 d . . . . .
H31A H 0.643314 0.194420 0.125805 0.039 Uiso 1 1 calc R U . . .
H31B H 0.669585 0.268904 0.132164 0.039 Uiso 1 1 calc R U . . .
C32 C 0.67719(14) 0.22465(10) 0.24890(12) 0.0460(5) Uani 1 1 d . . . . .
H32A H 0.725185 0.260678 0.267357 0.055 Uiso 0.5 1 calc R U P A 1
H32B H 0.721280 0.185273 0.255443 0.055 Uiso 0.5 1 calc R U P A 1
H32C H 0.744705 0.197529 0.251393 0.055 Uiso 0.5 1 calc R U P B 2
H32D H 0.697311 0.265943 0.274496 0.055 Uiso 0.5 1 calc R U P B 2
C34 C 0.21980(12) 0.30290(7) 0.35163(9) 0.0228(3) Uani 1 1 d . . . . .
C35 C 0.31161(13) 0.33362(7) 0.30191(11) 0.0301(4) Uani 1 1 d . . . . .
H35A H 0.368023 0.352780 0.341091 0.045 Uiso 1 1 calc R U . . .
H35B H 0.278240 0.366201 0.264720 0.045 Uiso 1 1 calc R U . . .
H35C H 0.347174 0.301494 0.268191 0.045 Uiso 1 1 calc R U . . .
C36 C 0.28110(13) 0.26163(8) 0.41882(10) 0.0285(3) Uani 1 1 d . . . . .
H36A H 0.329377 0.231446 0.391583 0.043 Uiso 1 1 calc R U . . .
H36B H 0.226076 0.238728 0.450403 0.043 Uiso 1 1 calc R U . . .
H36C H 0.326982 0.288384 0.457345 0.043 Uiso 1 1 calc R U . . .
C37 C 0.16226(14) 0.35561(8) 0.40004(11) 0.0327(4) Uani 1 1 d . . . . .
H37A H 0.219412 0.382152 0.429037 0.049 Uiso 1 1 calc R U . . .
H37B H 0.114684 0.336771 0.441384 0.049 Uiso 1 1 calc R U . . .
H37C H 0.116124 0.381388 0.360458 0.049 Uiso 1 1 calc R U . . .
C38 C 0.08415(12) 0.28941(7) 0.20789(9) 0.0224(3) Uani 1 1 d . . . . .
C39 C -0.02190(13) 0.25279(8) 0.17841(10) 0.0285(3) Uani 1 1 d . . . . .
H39A H -0.041318 0.262450 0.119194 0.043 Uiso 1 1 calc R U . . .
H39B H -0.083962 0.265093 0.212507 0.043 Uiso 1 1 calc R U . . .
H39C H -0.008046 0.207456 0.184728 0.043 Uiso 1 1 calc R U . . .
C40 C 0.16545(13) 0.28304(8) 0.13647(9) 0.0295(4) Uani 1 1 d . . . . .
H40A H 0.179018 0.238312 0.125535 0.044 Uiso 1 1 calc R U . . .
H40B H 0.236553 0.303785 0.153187 0.044 Uiso 1 1 calc R U . . .
H40C H 0.132380 0.302987 0.085380 0.044 Uiso 1 1 calc R U . . .
C41 C 0.05017(14) 0.35940(7) 0.21006(10) 0.0319(4) Uani 1 1 d . . . . .
H41A H 0.014554 0.371459 0.155453 0.048 Uiso 1 1 calc R U . . .
H41B H 0.117010 0.385364 0.222048 0.048 Uiso 1 1 calc R U . . .
H41C H -0.002657 0.365894 0.254047 0.048 Uiso 1 1 calc R U . . .
C42 C -0.22157(13) 0.29201(8) 0.45068(11) 0.0344(4) Uani 1 1 d . . . . .
H42A H -0.289814 0.267015 0.455674 0.052 Uiso 1 1 calc R U . . .
H42B H -0.235375 0.324825 0.408031 0.052 Uiso 1 1 calc R U . . .
H42C H -0.200312 0.311698 0.504931 0.052 Uiso 1 1 calc R U . . .
Li1 Li 0.33557(19) 0.17156(11) 0.25633(15) 0.0217(5) Uani 1 1 d . . . . .
Li2 Li 0.15279(19) 0.12722(11) 0.23070(15) 0.0228(5) Uani 1 1 d . . . . .
C60 C 0.5704(5) 0.2215(3) 0.3000(4) 0.0377(13) Uani 0.5 1 d . . P C 1
H60A H 0.575919 0.186141 0.340545 0.045 Uiso 0.5 1 calc R U P C 1
H60B H 0.561073 0.261213 0.331454 0.045 Uiso 0.5 1 calc R U P C 1
C61 C 0.5881(5) 0.1952(2) 0.2930(4) 0.0254(11) Uani 0.5 1 d . . P C 2
H61A H 0.586732 0.211480 0.351130 0.030 Uiso 0.5 1 calc R U P C 2
H61B H 0.598032 0.148857 0.295140 0.030 Uiso 0.5 1 calc R U P C 2

loop_
_atom_site_aniso_label
_atom_site_aniso_U_11
_atom_site_aniso_U_22
_atom_site_aniso_U_33
_atom_site_aniso_U_23
_atom_site_aniso_U_13
_atom_site_aniso_U_12
O1 0.0173(4) 0.0142(5) 0.0188(5) 0.0004(4) 0.0010(4) 0.0018(4)
O2 0.0180(5) 0.0143(5) 0.0207(5) -0.0009(4) 0.0022(4) 0.0018(4)
O3 0.0204(5) 0.0291(6) 0.0225(5) -0.0020(4) -0.0026(4) -0.0046(4)
O4 0.0234(5) 0.0277(6) 0.0266(6) 0.0040(4) 0.0040(4) -0.0069(4)
C1 0.0485(10) 0.0273(9) 0.0200(8) -0.0033(6) -0.0063(7) 0.0053(7)
C2 0.0331(8) 0.0186(7) 0.0169(7) 0.0021(6) -0.0002(6) -0.0007(6)
C3 0.0233(7) 0.0162(7) 0.0178(7) 0.0031(5) 0.0006(5) 0.0015(5)
C4 0.0206(7) 0.0164(7) 0.0177(7) 0.0017(5) 0.0011(5) -0.0013(5)
C5 0.0193(6) 0.0145(7) 0.0171(7) -0.0005(5) 0.0003(5) 0.0011(5)
C6 0.0195(6) 0.0150(7) 0.0189(7) -0.0006(5) 0.0031(5) 0.0009(5)
C7 0.0203(7) 0.0207(7) 0.0146(7) -0.0022(5) -0.0001(5) -0.0026(5)
C8 0.0249(7) 0.0222(8) 0.0198(7) -0.0008(6) 0.0029(6) -0.0005(6)
C9 0.0234(7) 0.0320(8) 0.0206(8) -0.0052(6) 0.0034(6) -0.0030(6)
C10 0.0272(8) 0.0351(9) 0.0182(7) -0.0024(6) 0.0056(6) -0.0110(6)
C11 0.0444(9) 0.0283(9) 0.0259(8) 0.0039(7) 0.0076(7) -0.0090(7)
C12 0.0309(8) 0.0249(8) 0.0154(7) -0.0012(6) 0.0003(6) -0.0082(6)
C13 0.0237(7) 0.0208(7) 0.0157(7) -0.0020(6) 0.0003(5) -0.0022(6)
C14 0.0249(7) 0.0160(7) 0.0209(7) 0.0012(6) 0.0010(6) -0.0016(6)
C15 0.0266(7) 0.0234(8) 0.0244(8) 0.0029(6) 0.0040(6) -0.0050(6)
C16 0.0387(9) 0.0179(8) 0.0305(9) 0.0034(6) -0.0004(7) 0.0000(7)
C17 0.0281(8) 0.0204(8) 0.0284(8) -0.0013(6) -0.0007(6) -0.0061(6)
C18 0.0279(8) 0.0261(8) 0.0196(8) 0.0027(6) -0.0069(6) -0.0018(6)
C19 0.0242(7) 0.0260(8) 0.0246(8) 0.0022(6) -0.0023(6) 0.0037(6)
C20 0.0282(8) 0.0444(10) 0.0345(10) -0.0049(8) -0.0093(7) 0.0105(7)
C21 0.0256(7) 0.0221(8) 0.0207(7) -0.0026(6) -0.0005(6) 0.0038(6)
C22 0.0212(7) 0.0221(7) 0.0167(7) -0.0012(6) 0.0015(5) 0.0028(6)
C23 0.0253(7) 0.0293(8) 0.0175(7) 0.0000(6) 0.0016(6) 0.0016(6)
C24 0.0212(7) 0.0313(8) 0.0233(8) -0.0016(6) 0.0064(6) -0.0002(6)
C25 0.0314(8) 0.0278(8) 0.0220(8) -0.0050(6) 0.0022(6) 0.0073(6)
C26 0.0345(8) 0.0316(9) 0.0235(8) -0.0021(7) -0.0039(7) 0.0017(7)
C27 0.0438(10) 0.0437(11) 0.0372(10) -0.0104(8) -0.0117(8) -0.0051(8)
C28 0.0209(8) 0.0526(12) 0.0627(13) -0.0136(10) -0.0035(8) -0.0077(8)
C29 0.0236(8) 0.0403(10) 0.0378(10) -0.0042(8) 0.0057(7) -0.0068(7)
C30 0.0311(8) 0.0344(9) 0.0290(9) 0.0087(7) 0.0067(7) -0.0038(7)
C31 0.0311(8) 0.0331(9) 0.0351(9) 0.0005(7) 0.0119(7) -0.0069(7)
C32 0.0278(9) 0.0639(13) 0.0462(11) 0.0099(10) 0.0016(8) 0.0011(9)
C34 0.0245(7) 0.0181(7) 0.0262(8) -0.0033(6) 0.0045(6) -0.0025(6)
C35 0.0276(8) 0.0214(8) 0.0421(10) -0.0007(7) 0.0074(7) -0.0060(6)
C36 0.0293(8) 0.0300(8) 0.0257(8) -0.0053(7) -0.0035(6) -0.0074(6)
C37 0.0344(9) 0.0261(8) 0.0381(10) -0.0147(7) 0.0058(7) -0.0034(7)
C38 0.0256(7) 0.0219(7) 0.0202(7) 0.0029(6) 0.0061(6) 0.0063(6)
C39 0.0283(8) 0.0355(9) 0.0213(8) 0.0012(7) -0.0024(6) 0.0076(7)
C40 0.0360(8) 0.0318(9) 0.0216(8) 0.0074(7) 0.0093(6) 0.0108(7)
C41 0.0371(9) 0.0262(8) 0.0334(9) 0.0081(7) 0.0103(7) 0.0123(7)
C42 0.0272(8) 0.0429(10) 0.0342(9) -0.0062(8) 0.0119(7) -0.0016(7)
Li1 0.0191(11) 0.0181(12) 0.0279(13) -0.0009(10) 0.0020(10) -0.0017(9)
Li2 0.0191(11) 0.0204(12) 0.0285(13) -0.0033(10) -0.0014(10) -0.0005(9)
C60 0.028(3) 0.055(4) 0.030(2) 0.003(3) -0.0004(18) -0.015(3)
C61 0.025(2) 0.029(3) 0.021(2) 0.001(2) -0.0053(15) -0.007(2)

loop_
_atom_type_symbol
_atom_type_description
_atom_type_scat_dispersion_real
_atom_type_scat_dispersion_imag
_atom_type_scat_source
C C 0.0033 0.0016 'International Tables Vol C Tables 4.2.6.8 and 6.1.1.4'
H H 0.0000 0.0000 'International Tables Vol C Tables 4.2.6.8 and 6.1.1.4'
Li Li -0.0003 0.0001 'International Tables Vol C Tables 4.2.6.8 and 6.1.1.4'
O O 0.0106 0.0060 'International Tables Vol C Tables 4.2.6.8 and 6.1.1.4'

loop_
_geom_angle_atom_site_label_1
_geom_angle_atom_site_label_2
_geom_angle_atom_site_label_3
_geom_angle
_geom_angle_site_symmetry_1
_geom_angle_site_symmetry_3
_geom_angle_publ_flag
C5 O1 Li1 129.48(10) . . ?
C5 O1 Li2 148.19(11) . . ?
Li2 O1 Li1 80.99(11) . . ?
C6 O2 Li1 147.45(11) . . ?
C6 O2 Li2 131.25(11) . . ?
Li1 O2 Li2 81.30(11) . . ?
C26 O3 Li2 121.13(11) . . ?
C29 O3 C26 109.67(11) . . ?
C29 O3 Li2 129.12(12) . . ?
C30 O4 Li1 124.65(12) . . ?
C30 O4 C61 108.8(2) . . ?
C60 O4 C30 105.3(3) . . ?
C60 O4 Li1 129.8(3) . . ?
C61 O4 Li1 123.7(2) . . ?
H1A C1 H1B 109.5 . . ?
H1A C1 H1C 109.5 . . ?
H1B C1 H1C 109.5 . . ?
C2 C1 H1A 109.5 . . ?
C2 C1 H1B 109.5 . . ?
C2 C1 H1C 109.5 . . ?
C3 C2 C1 121.00(13) . . ?
C18 C2 C1 120.17(13) . . ?
C18 C2 C3 118.82(13) . . ?
C2 C3 H3 118.6 . . ?
C2 C3 C4 122.85(13) . . ?
C4 C3 H3 118.6 . . ?
C3 C4 C5 118.57(12) . . ?
C21 C4 C3 116.10(13) . . ?
C21 C4 C5 125.32(12) . . ?
O1 C5 C4 108.20(10) . . ?
O1 C5 C14 108.68(10) . . ?
O1 C5 C22 106.69(10) . . ?
C4 C5 C14 106.78(10) . . ?
C4 C5 C22 111.24(10) . . ?
C14 C5 C22 115.07(11) . . ?
O2 C6 C7 108.32(10) . . ?
O2 C6 C34 108.48(10) . . ?
O2 C6 C38 106.68(10) . . ?
C7 C6 C34 106.37(10) . . ?
C7 C6 C38 110.51(11) . . ?
C34 C6 C38 116.26(11) . . ?
C8 C7 C6 124.58(12) . . ?
C13 C7 C6 118.78(12) . . ?
C13 C7 C8 116.62(12) . . ?
C7 C8 H8 118.9 . . ?
C9 C8 C7 122.24(14) . . ?
C9 C8 H8 118.9 . . ?
C8 C9 C42 120.41(14) . . ?
C10 C9 C8 119.05(14) . . ?
C10 C9 C42 120.52(13) . . ?
C9 C10 H10 119.6 . . ?
C12 C10 C9 120.81(13) . . ?
C12 C10 H10 119.6 . . ?
H11A C11 H11B 109.5 . . ?
H11A C11 H11C 109.5 . . ?
H11B C11 H11C 109.5 . . ?
C12 C11 H11A 109.5 . . ?
C12 C11 H11B 109.5 . . ?
C12 C11 H11C 109.5 . . ?
C10 C12 C11 121.40(13) . . ?
C10 C12 C13 118.53(14) . . ?
C13 C12 C11 120.06(14) . . ?
C7 C13 C12 122.72(13) . . ?
C7 C13 H13 118.6 . . ?
C12 C13 H13 118.6 . . ?
C15 C14 C5 108.58(11) . . ?
C16 C14 C5 115.66(11) . . ?
C16 C14 C15 105.49(12) . . ?
C17 C14 C5 111.82(11) . . ?
C17 C14 C15 106.47(12) . . ?
C17 C14 C16 108.25(12) . . ?
C14 C15 H15A 109.5 . . ?
C14 C15 H15B 109.5 . . ?
C14 C15 H15C 109.5 . . ?
H15A C15 H15B 109.5 . . ?
H15A C15 H15C 109.5 . . ?
H15B C15 H15C 109.5 . . ?
C14 C16 H16A 109.5 . . ?
C14 C16 H16B 109.5 . . ?
C14 C16 H16C 109.5 . . ?
H16A C16 H16B 109.5 . . ?
H16A C16 H16C 109.5 . . ?
H16B C16 H16C 109.5 . . ?
C14 C17 H17A 109.5 . . ?
C14 C17 H17B 109.5 . . ?
C14 C17 H17C 109.5 . . ?
H17A C17 H17B 109.5 . . ?
H17A C17 H17C 109.5 . . ?
H17B C17 H17C 109.5 . . ?
C2 C18 H18 119.7 . . ?
C2 C18 C19 120.63(14) . . ?
C19 C18 H18 119.7 . . ?
C18 C19 C20 120.44(14) . . ?
C18 C19 C21 118.95(13) . . ?
C21 C19 C20 120.61(14) . . ?
C19 C20 H20A 109.5 . . ?
C19 C20 H20B 109.5 . . ?
C19 C20 H20C 109.5 . . ?
H20A C20 H20B 109.5 . . ?
H20A C20 H20C 109.5 . . ?
H20B C20 H20C 109.5 . . ?
C4 C21 H21 118.7 . . ?
C19 C21 C4 122.59(13) . . ?
C19 C21 H21 118.7 . . ?
C23 C22 C5 110.09(11) . . ?
C24 C22 C5 109.29(11) . . ?
C24 C22 C23 104.80(12) . . ?
C24 C22 C25 107.20(11) . . ?
C25 C22 C5 118.17(11) . . ?
C25 C22 C23 106.45(12) . . ?
C22 C23 H23A 109.5 . . ?
C22 C23 H23B 109.5 . . ?
C22 C23 H23C 109.5 . . ?
H23A C23 H23B 109.5 . . ?
H23A C23 H23C 109.5 . . ?
H23B C23 H23C 109.5 . . ?
C22 C24 H24A 109.5 . . ?
C22 C24 H24B 109.5 . . ?
C22 C24 H24C 109.5 . . ?
H24A C24 H24B 109.5 . . ?
H24A C24 H24C 109.5 . . ?
H24B C24 H24C 109.5 . . ?
C22 C25 H25A 109.5 . . ?
C22 C25 H25B 109.5 . . ?
C22 C25 H25C 109.5 . . ?
H25A C25 H25B 109.5 . . ?
H25A C25 H25C 109.5 . . ?
H25B C25 H25C 109.5 . . ?
O3 C26 H26A 110.7 . . ?
O3 C26 H26B 110.7 . . ?
O3 C26 C27 105.42(13) . . ?
H26A C26 H26B 108.8 . . ?
C27 C26 H26A 110.7 . . ?
C27 C26 H26B 110.7 . . ?
C26 C27 H27A 111.4 . . ?
C26 C27 H27B 111.4 . . ?
C26 C27 C28 102.01(14) . . ?
H27A C27 H27B 109.2 . . ?
C28 C27 H27A 111.4 . . ?
C28 C27 H27B 111.4 . . ?
C27 C28 H28A 111.2 . . ?
C27 C28 H28B 111.2 . . ?
H28A C28 H28B 109.2 . . ?
C29 C28 C27 102.59(13) . . ?
C29 C28 H28A 111.2 . . ?
C29 C28 H28B 111.2 . . ?
O3 C29 C28 105.53(14) . . ?
O3 C29 H29A 110.6 . . ?
O3 C29 H29B 110.6 . . ?
C28 C29 H29A 110.6 . . ?
C28 C29 H29B 110.6 . . ?
H29A C29 H29B 108.8 . . ?
O4 C30 H30A 110.7 . . ?
O4 C30 H30B 110.7 . . ?
O4 C30 C31 105.42(13) . . ?
H30A C30 H30B 108.8 . . ?
C31 C30 H30A 110.7 . . ?
C31 C30 H30B 110.7 . . ?
C30 C31 H31A 111.2 . . ?
C30 C31 H31B 111.2 . . ?
H31A C31 H31B 109.1 . . ?
C32 C31 C30 102.91(13) . . ?
C32 C31 H31A 111.2 . . ?
C32 C31 H31B 111.2 . . ?
C31 C32 H32A 110.9 . . ?
C31 C32 H32B 110.9 . . ?
C31 C32 H32C 110.5 . . ?
C31 C32 H32D 110.5 . . ?
C31 C32 C60 104.2(3) . . ?
H32A C32 H32B 108.9 . . ?
H32C C32 H32D 108.7 . . ?
C60 C32 H32A 110.9 . . ?
C60 C32 H32B 110.9 . . ?
C61 C32 C31 106.3(3) . . ?
C61 C32 H32C 110.5 . . ?
C61 C32 H32D 110.5 . . ?
C35 C34 C6 112.31(12) . . ?
C35 C34 C36 105.98(12) . . ?
C35 C34 C37 107.64(12) . . ?
C36 C34 C6 108.22(11) . . ?
C36 C34 C37 105.86(13) . . ?
C37 C34 C6 116.18(12) . . ?
C34 C35 H35A 109.5 . . ?
C34 C35 H35B 109.5 . . ?
C34 C35 H35C 109.5 . . ?
H35A C35 H35B 109.5 . . ?
H35A C35 H35C 109.5 . . ?
H35B C35 H35C 109.5 . . ?
C34 C36 H36A 109.5 . . ?
C34 C36 H36B 109.5 . . ?
C34 C36 H36C 109.5 . . ?
H36A C36 H36B 109.5 . . ?
H36A C36 H36C 109.5 . . ?
H36B C36 H36C 109.5 . . ?
C34 C37 H37A 109.5 . . ?
C34 C37 H37B 109.5 . . ?
C34 C37 H37C 109.5 . . ?
H37A C37 H37B 109.5 . . ?
H37A C37 H37C 109.5 . . ?
H37B C37 H37C 109.5 . . ?
C39 C38 C6 109.48(11) . . ?
C39 C38 C40 105.89(12) . . ?
C39 C38 C41 106.29(12) . . ?
C40 C38 C6 110.34(11) . . ?
C41 C38 C6 117.94(12) . . ?
C41 C38 C40 106.19(12) . . ?
C38 C39 H39A 109.5 . . ?
C38 C39 H39B 109.5 . . ?
C38 C39 H39C 109.5 . . ?
H39A C39 H39B 109.5 . . ?
H39A C39 H39C 109.5 . . ?
H39B C39 H39C 109.5 . . ?
C38 C40 H40A 109.5 . . ?
C38 C40 H40B 109.5 . . ?
C38 C40 H40C 109.5 . . ?
H40A C40 H40B 109.5 . . ?
H40A C40 H40C 109.5 . . ?
H40B C40 H40C 109.5 . . ?
C38 C41 H41A 109.5 . . ?
C38 C41 H41B 109.5 . . ?
C38 C41 H41C 109.5 . . ?
H41A C41 H41B 109.5 . . ?
H41A C41 H41C 109.5 . . ?
H41B C41 H41C 109.5 . . ?
C9 C42 H42A 109.5 . . ?
C9 C42 H42B 109.5 . . ?
C9 C42 H42C 109.5 . . ?
H42A C42 H42B 109.5 . . ?
H42A C42 H42C 109.5 . . ?
H42B C42 H42C 109.5 . . ?
O1 Li1 O4 130.43(13) . . ?
O1 Li1 Li2 48.36(8) . . ?
O2 Li1 O1 97.95(11) . . ?
O2 Li1 O4 129.97(13) . . ?
O2 Li1 Li2 50.16(8) . . ?
O4 Li1 Li2 163.37(14) . . ?
O1 Li2 O2 98.60(11) . . ?
O1 Li2 O3 125.84(13) . . ?
O1 Li2 Li1 50.65(8) . . ?
O2 Li2 O3 134.50(13) . . ?
O2 Li2 Li1 48.53(8) . . ?
O3 Li2 Li1 165.00(14) . . ?
O4 C60 C32 106.6(4) . . ?
O4 C60 H60A 110.4 . . ?
O4 C60 H60B 110.4 . . ?
C32 C60 H60A 110.4 . . ?
C32 C60 H60B 110.4 . . ?
H60A C60 H60B 108.6 . . ?
O4 C61 H61A 110.7 . . ?
O4 C61 H61B 110.7 . . ?
C32 C61 O4 105.0(4) . . ?
C32 C61 H61A 110.7 . . ?
C32 C61 H61B 110.7 . . ?
H61A C61 H61B 108.8 . . ?

loop_
_geom_bond_atom_site_label_1
_geom_bond_atom_site_label_2
_geom_bond_distance
_geom_bond_site_symmetry_2
_geom_bond_publ_flag
O1 C5 1.3858(16) . ?
O1 Li1 1.872(2) . ?
O1 Li2 1.810(2) . ?
O2 C6 1.3874(16) . ?
O2 Li1 1.813(2) . ?
O2 Li2 1.858(3) . ?
O3 C26 1.4445(18) . ?
O3 C29 1.4419(18) . ?
O3 Li2 1.965(2) . ?
O4 C30 1.4370(18) . ?
O4 Li1 1.964(2) . ?
O4 C60 1.385(7) . ?
O4 C61 1.521(6) . ?
C1 H1A 0.9800 . ?
C1 H1B 0.9800 . ?
C1 H1C 0.9800 . ?
C1 C2 1.510(2) . ?
C2 C3 1.390(2) . ?
C2 C18 1.388(2) . ?
C3 H3 0.9500 . ?
C3 C4 1.4002(19) . ?
C4 C5 1.5605(19) . ?
C4 C21 1.3997(19) . ?
C5 C14 1.6123(18) . ?
C5 C22 1.6242(18) . ?
C6 C7 1.5682(18) . ?
C6 C34 1.612(2) . ?
C6 C38 1.618(2) . ?
C7 C8 1.4004(19) . ?
C7 C13 1.391(2) . ?
C8 H8 0.9500 . ?
C8 C9 1.3930(19) . ?
C9 C10 1.392(2) . ?
C9 C42 1.514(2) . ?
C10 H10 0.9500 . ?
C10 C12 1.385(2) . ?
C11 H11A 0.9800 . ?
C11 H11B 0.9800 . ?
C11 H11C 0.9800 . ?
C11 C12 1.510(2) . ?
C12 C13 1.4027(19) . ?
C13 H13 0.9500 . ?
C14 C15 1.5423(19) . ?
C14 C16 1.541(2) . ?
C14 C17 1.534(2) . ?
C15 H15A 0.9800 . ?
C15 H15B 0.9800 . ?
C15 H15C 0.9800 . ?
C16 H16A 0.9800 . ?
C16 H16B 0.9800 . ?
C16 H16C 0.9800 . ?
C17 H17A 0.9800 . ?
C17 H17B 0.9800 . ?
C17 H17C 0.9800 . ?
C18 H18 0.9500 . ?
C18 C19 1.391(2) . ?
C19 C20 1.512(2) . ?
C19 C21 1.392(2) . ?
C20 H20A 0.9800 . ?
C20 H20B 0.9800 . ?
C20 H20C 0.9800 . ?
C21 H21 0.9500 . ?
C22 C23 1.545(2) . ?
C22 C24 1.5380(19) . ?
C22 C25 1.542(2) . ?
C23 H23A 0.9800 . ?
C23 H23B 0.9800 . ?
C23 H23C 0.9800 . ?
C24 H24A 0.9800 . ?
C24 H24B 0.9800 . ?
C24 H24C 0.9800 . ?
C25 H25A 0.9800 . ?
C25 H25B 0.9800 . ?
C25 H25C 0.9800 . ?
C26 H26A 0.9900 . ?
C26 H26B 0.9900 . ?
C26 C27 1.500(2) . ?
C27 H27A 0.9900 . ?
C27 H27B 0.9900 . ?
C27 C28 1.516(3) . ?
C28 H28A 0.9900 . ?
C28 H28B 0.9900 . ?
C28 C29 1.515(2) . ?
C29 H29A 0.9900 . ?
C29 H29B 0.9900 . ?
C30 H30A 0.9900 . ?
C30 H30B 0.9900 . ?
C30 C31 1.514(2) . ?
C31 H31A 0.9900 . ?
C31 H31B 0.9900 . ?
C31 C32 1.507(3) . ?
C32 H32A 0.9900 . ?
C32 H32B 0.9900 . ?
C32 H32C 0.9900 . ?
C32 H32D 0.9900 . ?
C32 C60 1.555(6) . ?
C32 C61 1.451(6) . ?
C34 C35 1.5355(19) . ?
C34 C36 1.535(2) . ?
C34 C37 1.543(2) . ?
C35 H35A 0.9800 . ?
C35 H35B 0.9800 . ?
C35 H35C 0.9800 . ?
C36 H36A 0.9800 . ?
C36 H36B 0.9800 . ?
C36 H36C 0.9800 . ?
C37 H37A 0.9800 . ?
C37 H37B 0.9800 . ?
C37 H37C 0.9800 . ?
C38 C39 1.537(2) . ?
C38 C40 1.5446(19) . ?
C38 C41 1.540(2) . ?
C39 H39A 0.9800 . ?
C39 H39B 0.9800 . ?
C39 H39C 0.9800 . ?
C40 H40A 0.9800 . ?
C40 H40B 0.9800 . ?
C40 H40C 0.9800 . ?
C41 H41A 0.9800 . ?
C41 H41B 0.9800 . ?
C41 H41C 0.9800 . ?
C42 H42A 0.9800 . ?
C42 H42B 0.9800 . ?
C42 H42C 0.9800 . ?
Li1 Li2 2.392(3) . ?
C60 H60A 0.9900 . ?
C60 H60B 0.9900 . ?
C61 H61A 0.9900 . ?
C61 H61B 0.9900 . ?

loop_
_geom_torsion_atom_site_label_1
_geom_torsion_atom_site_label_2
_geom_torsion_atom_site_label_3
_geom_torsion_atom_site_label_4
_geom_torsion
_geom_torsion_site_symmetry_1
_geom_torsion_site_symmetry_2
_geom_torsion_site_symmetry_3
_geom_torsion_site_symmetry_4
_geom_torsion_publ_flag
O1 C5 C14 C15 -48.87(14) . . . . ?
O1 C5 C14 C16 -167.16(11) . . . . ?
O1 C5 C14 C17 68.32(14) . . . . ?
O1 C5 C22 C23 -36.81(14) . . . . ?
O1 C5 C22 C24 77.78(13) . . . . ?
O1 C5 C22 C25 -159.35(12) . . . . ?
O2 C6 C7 C8 -167.52(13) . . . . ?
O2 C6 C7 C13 13.86(17) . . . . ?
O2 C6 C34 C35 68.43(14) . . . . ?
O2 C6 C34 C36 -48.21(14) . . . . ?
O2 C6 C34 C37 -167.06(12) . . . . ?
O2 C6 C38 C39 80.63(13) . . . . ?
O2 C6 C38 C40 -35.52(15) . . . . ?
O2 C6 C38 C41 -157.75(12) . . . . ?
O3 C26 C27 C28 33.88(17) . . . . ?
O4 C30 C31 C32 -30.69(17) . . . . ?
C1 C2 C3 C4 179.61(13) . . . . ?
C1 C2 C18 C19 179.03(14) . . . . ?
C2 C3 C4 C5 -178.72(12) . . . . ?
C2 C3 C4 C21 1.9(2) . . . . ?
C2 C18 C19 C20 -179.61(14) . . . . ?
C2 C18 C19 C21 0.7(2) . . . . ?
C3 C2 C18 C19 -1.6(2) . . . . ?
C3 C4 C5 O1 20.91(16) . . . . ?
C3 C4 C5 C14 -95.92(13) . . . . ?
C3 C4 C5 C22 137.78(12) . . . . ?
C3 C4 C21 C19 -2.8(2) . . . . ?
C4 C5 C14 C15 67.64(13) . . . . ?
C4 C5 C14 C16 -50.66(15) . . . . ?
C4 C5 C14 C17 -175.17(11) . . . . ?
C4 C5 C22 C23 -154.61(11) . . . . ?
C4 C5 C22 C24 -40.02(15) . . . . ?
C4 C5 C22 C25 82.85(15) . . . . ?
C5 O1 Li1 O2 -161.51(11) . . . . ?
C5 O1 Li1 O4 32.3(2) . . . . ?
C5 O1 Li1 Li2 -169.76(15) . . . . ?
C5 O1 Li2 O2 156.85(17) . . . . ?
C5 O1 Li2 O3 -33.5(3) . . . . ?
C5 O1 Li2 Li1 164.9(2) . . . . ?
C5 C4 C21 C19 177.83(13) . . . . ?
C6 O2 Li1 O1 172.16(16) . . . . ?
C6 O2 Li1 O4 -21.5(3) . . . . ?
C6 O2 Li1 Li2 -179.8(2) . . . . ?
C6 O2 Li2 O1 -171.82(11) . . . . ?
C6 O2 Li2 O3 20.0(3) . . . . ?
C6 O2 Li2 Li1 179.87(16) . . . . ?
C6 C7 C8 C9 -179.46(13) . . . . ?
C6 C7 C13 C12 -179.68(13) . . . . ?
C7 C6 C34 C35 -175.25(11) . . . . ?
C7 C6 C34 C36 68.12(13) . . . . ?
C7 C6 C34 C37 -50.73(16) . . . . ?
C7 C6 C38 C39 -36.91(14) . . . . ?
C7 C6 C38 C40 -153.06(12) . . . . ?
C7 C6 C38 C41 84.72(15) . . . . ?
C7 C8 C9 C10 -0.7(2) . . . . ?
C7 C8 C9 C42 177.83(14) . . . . ?
C8 C7 C13 C12 1.6(2) . . . . ?
C8 C9 C10 C12 1.5(2) . . . . ?
C9 C10 C12 C11 178.07(14) . . . . ?
C9 C10 C12 C13 -0.7(2) . . . . ?
C10 C12 C13 C7 -0.9(2) . . . . ?
C11 C12 C13 C7 -179.67(14) . . . . ?
C13 C7 C8 C9 -0.8(2) . . . . ?
C14 C5 C22 C23 83.81(14) . . . . ?
C14 C5 C22 C24 -161.60(11) . . . . ?
C14 C5 C22 C25 -38.73(17) . . . . ?
C18 C2 C3 C4 0.2(2) . . . . ?
C18 C19 C21 C4 1.6(2) . . . . ?
C20 C19 C21 C4 -178.09(14) . . . . ?
C21 C4 C5 O1 -159.76(13) . . . . ?
C21 C4 C5 C14 83.42(15) . . . . ?
C21 C4 C5 C22 -42.88(18) . . . . ?
C22 C5 C14 C15 -168.39(11) . . . . ?
C22 C5 C14 C16 73.32(15) . . . . ?
C22 C5 C14 C17 -51.20(15) . . . . ?
C26 O3 C29 C28 -7.72(17) . . . . ?
C26 C27 C28 C29 -37.80(18) . . . . ?
C27 C28 C29 O3 28.53(18) . . . . ?
C29 O3 C26 C27 -16.67(17) . . . . ?
C30 O4 C60 C32 -33.9(4) . . . . ?
C30 O4 C61 C32 4.5(3) . . . . ?
C30 C31 C32 C60 10.2(3) . . . . ?
C30 C31 C32 C61 34.1(3) . . . . ?
C31 C32 C60 O4 14.0(4) . . . . ?
C31 C32 C61 O4 -24.0(3) . . . . ?
C34 C6 C7 C8 76.04(16) . . . . ?
C34 C6 C7 C13 -102.58(14) . . . . ?
C34 C6 C38 C39 -158.25(11) . . . . ?
C34 C6 C38 C40 85.60(14) . . . . ?
C34 C6 C38 C41 -36.62(17) . . . . ?
C38 C6 C7 C8 -50.99(17) . . . . ?
C38 C6 C7 C13 130.39(13) . . . . ?
C38 C6 C34 C35 -51.73(15) . . . . ?
C38 C6 C34 C36 -168.37(11) . . . . ?
C38 C6 C34 C37 72.78(16) . . . . ?
C42 C9 C10 C12 -177.04(14) . . . . ?
Li1 O1 C5 C4 34.92(17) . . . . ?
Li1 O1 C5 C14 150.51(13) . . . . ?
Li1 O1 C5 C22 -84.86(15) . . . . ?
Li1 O1 Li2 O2 -8.06(11) . . . . ?
Li1 O1 Li2 O3 161.55(18) . . . . ?
Li1 O2 C6 C7 -135.07(19) . . . . ?
Li1 O2 C6 C34 -20.0(2) . . . . ?
Li1 O2 C6 C38 106.0(2) . . . . ?
Li1 O2 Li2 O1 8.31(12) . . . . ?
Li1 O2 Li2 O3 -159.9(2) . . . . ?
Li1 O4 C30 C31 -144.85(13) . . . . ?
Li1 O4 C60 C32 152.5(2) . . . . ?
Li1 O4 C61 C32 166.22(19) . . . . ?
Li2 O1 C5 C4 -125.6(2) . . . . ?
Li2 O1 C5 C14 -10.0(3) . . . . ?
Li2 O1 C5 C22 114.6(2) . . . . ?
Li2 O1 Li1 O2 8.24(12) . . . . ?
Li2 O1 Li1 O4 -157.95(19) . . . . ?
Li2 O2 C6 C7 45.18(18) . . . . ?
Li2 O2 C6 C34 160.24(13) . . . . ?
Li2 O2 C6 C38 -73.80(16) . . . . ?
Li2 O2 Li1 O1 -8.02(11) . . . . ?
Li2 O2 Li1 O4 158.27(19) . . . . ?
Li2 O3 C26 C27 160.31(13) . . . . ?
Li2 O3 C29 C28 175.62(14) . . . . ?
C60 O4 C30 C31 41.1(3) . . . . ?
C61 O4 C30 C31 16.7(2) . . . . ?
